data_4334380
loop_
_publ_author_name
'Chang-Jiang Yao'
'Yu-Wu Zhong'
'Jiannian Yao'

_publ_section_title
;
 Multi-Center Redox-Active System: Amine-Amine Electronic Coupling through
 a Cyclometalated Bisruthenium Segment
;
_journal_name_full 'Inorganic Chemistry'
_journal_page_first 4040
_journal_page_last 4045
_journal_paper_doi 10.1021/ic400082z
_journal_volume 52
_journal_year 2013
_chemical_formula_moiety 'C84 H64 N12 Ru2, 2(C24 H20 B)'
_chemical_formula_sum 'C132 H104 B2 N12 Ru2'
_chemical_formula_weight 2082.03
_chemical_name_systematic
; 
 ? 
;
_space_group_IT_number 15
_symmetry_cell_setting monoclinic
_symmetry_space_group_name_Hall '-C 2yc'
_symmetry_space_group_name_H-M 'C 1 2/c 1'
_atom_sites_solution_hydrogens geom
_atom_sites_solution_primary direct
_atom_sites_solution_secondary difmap
_audit_creation_method SHELXL-97
_cell_angle_alpha 90.00
_cell_angle_beta 105.76(3)
_cell_angle_gamma 90.00
_cell_formula_units_Z 4
_cell_length_a 38.070(8)
_cell_length_b 11.795(2)
_cell_length_c 26.950(5)
_cell_measurement_reflns_used 12457
_cell_measurement_temperature 173(2)
_cell_measurement_theta_max 25.3486
_cell_measurement_theta_min 0.7851
_cell_volume 11647(4)
_computing_cell_refinement 'CrystalClear (Rigaku Inc., 2008)'
_computing_data_collection 'CrystalClear (Rigaku Inc., 2008)'
_computing_data_reduction 'CrystalClear (Rigaku Inc., 2008)'
_computing_molecular_graphics
;
 Mercury: visualization and analysis of crystal structures, C. F. Macrae,
 P. R. Edgington, P. McCabe, E. Pidcock, G. P. Shields, R. Taylor,
 M. Towler and J. van de Streek, J. Appl. Cryst., 39, 453-457, 2006.
;
_computing_publication_material 'SHELX-97 (Sheldrick, 2008)'
_computing_structure_refinement 'SHELX-97 (Sheldrick, 2008)'
_computing_structure_solution 'SHELX-97 (Sheldrick, 2008)'
_diffrn_ambient_temperature 173(2)
_diffrn_detector_area_resol_mean 28.5714
_diffrn_measured_fraction_theta_full 0.998
_diffrn_measured_fraction_theta_max 0.998
_diffrn_measurement_device_type 'MM007HF + CCD (Saturn724+)'
_diffrn_measurement_method '\w scans at fixed \c = 45\%'
_diffrn_radiation_monochromator Confocal
_diffrn_radiation_source 'Rotating Anode'
_diffrn_radiation_type MoK\a
_diffrn_radiation_wavelength 0.71073
_diffrn_reflns_av_R_equivalents 0.1281
_diffrn_reflns_av_sigmaI/netI 0.1419
_diffrn_reflns_limit_h_max 45
_diffrn_reflns_limit_h_min -45
_diffrn_reflns_limit_k_max 14
_diffrn_reflns_limit_k_min -13
_diffrn_reflns_limit_l_max 32
_diffrn_reflns_limit_l_min -27
_diffrn_reflns_number 32187
_diffrn_reflns_theta_full 25.00
_diffrn_reflns_theta_max 25.00
_diffrn_reflns_theta_min 1.11
_exptl_absorpt_coefficient_mu 0.313
_exptl_absorpt_correction_T_max 1.0000
_exptl_absorpt_correction_T_min 0.6031
_exptl_absorpt_correction_type multi-scan
_exptl_absorpt_process_details 'CrystalClear (Rigaku Inc., 2008)'
_exptl_crystal_colour black
_exptl_crystal_density_diffrn 1.187
_exptl_crystal_description plate
_exptl_crystal_F_000 4312
_exptl_crystal_size_max 0.25
_exptl_crystal_size_mid 0.20
_exptl_crystal_size_min 0.02
_platon_squeeze_details
;
;
_refine_diff_density_max 1.047
_refine_diff_density_min -0.812
_refine_diff_density_rms 0.127
_refine_ls_extinction_method none
_refine_ls_goodness_of_fit_ref 1.169
_refine_ls_hydrogen_treatment constr
_refine_ls_matrix_type full
_refine_ls_number_parameters 669
_refine_ls_number_reflns 10221
_refine_ls_number_restraints 924
_refine_ls_restrained_S_all 1.157
_refine_ls_R_factor_all 0.1878
_refine_ls_R_factor_gt 0.1364
_refine_ls_shift/su_max 0.002
_refine_ls_shift/su_mean 0.000
_refine_ls_structure_factor_coef Fsqd
_refine_ls_weighting_details 'calc w=1/[\s^2^(Fo^2^)+(0.0982P)^2^+144.0638P] where P=(Fo^2^+2Fc^2^)/3'
_refine_ls_weighting_scheme calc
_refine_ls_wR_factor_gt 0.2892
_refine_ls_wR_factor_ref 0.3204
_reflns_number_gt 6931
_reflns_number_total 10221
_reflns_threshold_expression >2sigma(I)
_cod_data_source_file ic400082z_si_002.cif
_cod_data_source_block a
_cod_database_code 4334380

loop_
_symmetry_equiv_pos_as_xyz
'x, y, z'
'-x, y, -z+1/2'
'x+1/2, y+1/2, z'
'-x+1/2, y+1/2, -z+1/2'
'-x, -y, -z'
'x, -y, z-1/2'
'-x+1/2, -y+1/2, -z'
'x+1/2, -y+1/2, z-1/2'

loop_
_atom_site_label
_atom_site_type_symbol
_atom_site_fract_x
_atom_site_fract_y
_atom_site_fract_z
_atom_site_U_iso_or_equiv
_atom_site_adp_type
_atom_site_occupancy
_atom_site_symmetry_multiplicity
_atom_site_calc_flag
_atom_site_refinement_flags
Ru1 Ru 0.07667(2) 0.14351(6) 0.34853(3) 0.0359(3) Uani 1 1 d U
N1 N 0.2114(3) 0.1302(8) 0.5404(4) 0.058(2) Uani 1 1 d U
N2 N 0.0989(2) 0.3073(7) 0.3468(3) 0.0393(19) Uani 1 1 d U
N3 N 0.0759(2) -0.0232(7) 0.3746(3) 0.0392(19) Uani 1 1 d U
N4 N 0.0383(2) 0.1851(6) 0.3860(3) 0.0257(16) Uani 1 1 d U
N5 N 0.0310(2) 0.1511(7) 0.2890(3) 0.0406(19) Uani 1 1 d U
N6 N 0.0964(2) 0.1036(6) 0.2868(3) 0.0365(19) Uani 1 1 d U
C1 C 0.2217(3) 0.2271(10) 0.5725(5) 0.058(3) Uani 1 1 d U
C2 C 0.2592(4) 0.2459(11) 0.5984(5) 0.070(3) Uani 1 1 d U
H2 H 0.2771 0.1932 0.5946 0.084 Uiso 1 1 calc R
C3 C 0.2696(4) 0.3414(11) 0.6293(5) 0.076(3) Uani 1 1 d U
H3 H 0.2942 0.3480 0.6494 0.091 Uiso 1 1 calc R
C4 C 0.2453(4) 0.4265(12) 0.6316(6) 0.075(3) Uani 1 1 d U
C5 C 0.2070(3) 0.4055(11) 0.6095(5) 0.062(3) Uani 1 1 d U
H5 H 0.1894 0.4575 0.6151 0.074 Uiso 1 1 calc R
C6 C 0.1960(3) 0.3095(10) 0.5801(4) 0.054(3) Uani 1 1 d U
H6 H 0.1707 0.2978 0.5644 0.065 Uiso 1 1 calc R
C7 C 0.2560(4) 0.5355(13) 0.6640(6) 0.101(5) Uani 1 1 d U
H7A H 0.2340 0.5787 0.6638 0.151 Uiso 1 1 calc R
H7B H 0.2720 0.5819 0.6493 0.151 Uiso 1 1 calc R
H7C H 0.2689 0.5152 0.6996 0.151 Uiso 1 1 calc R
C8 C 0.2369(4) 0.0375(10) 0.5446(5) 0.067(3) Uani 1 1 d U
C9 C 0.2451(4) -0.0303(12) 0.5891(6) 0.082(3) Uani 1 1 d U
H9 H 0.2354 -0.0147 0.6173 0.098 Uiso 1 1 calc R
C10 C 0.2687(4) -0.1233(12) 0.5894(6) 0.084(3) Uani 1 1 d U
H10 H 0.2753 -0.1692 0.6194 0.100 Uiso 1 1 calc R
C11 C 0.2825(4) -0.1511(12) 0.5497(6) 0.079(3) Uani 1 1 d U
C12 C 0.2739(4) -0.0823(12) 0.5054(6) 0.075(3) Uani 1 1 d U
H12 H 0.2840 -0.0980 0.4775 0.090 Uiso 1 1 calc R
C13 C 0.2501(4) 0.0105(12) 0.5031(6) 0.071(3) Uani 1 1 d U
H13 H 0.2430 0.0550 0.4726 0.085 Uiso 1 1 calc R
C14 C 0.3077(4) -0.2521(13) 0.5512(7) 0.103(5) Uani 1 1 d U
H14A H 0.3096 -0.2678 0.5163 0.154 Uiso 1 1 calc R
H14B H 0.2977 -0.3187 0.5644 0.154 Uiso 1 1 calc R
H14C H 0.3320 -0.2347 0.5737 0.154 Uiso 1 1 calc R
C15 C 0.0874(3) 0.3842(8) 0.3103(4) 0.043(2) Uani 1 1 d U
H15 H 0.0669 0.3663 0.2823 0.052 Uiso 1 1 calc R
C16 C 0.1036(3) 0.4900(10) 0.3106(5) 0.061(3) Uani 1 1 d U
H16 H 0.0940 0.5435 0.2841 0.074 Uiso 1 1 calc R
C17 C 0.1343(3) 0.5153(10) 0.3506(5) 0.065(3) Uani 1 1 d U
H17 H 0.1468 0.5852 0.3509 0.078 Uiso 1 1 calc R
C18 C 0.1465(3) 0.4370(9) 0.3902(5) 0.056(3) Uani 1 1 d U
H18 H 0.1661 0.4549 0.4194 0.067 Uiso 1 1 calc R
C19 C 0.1290(3) 0.3309(8) 0.3862(4) 0.041(2) Uani 1 1 d U
C20 C 0.1409(3) 0.2353(8) 0.4234(4) 0.038(2) Uani 1 1 d U
C21 C 0.1717(3) 0.2365(8) 0.4660(4) 0.041(2) Uani 1 1 d U
H21 H 0.1863 0.3027 0.4746 0.049 Uiso 1 1 calc R
C22 C 0.1806(3) 0.1362(9) 0.4963(4) 0.046(2) Uani 1 1 d U
C23 C 0.1583(3) 0.0395(8) 0.4826(4) 0.042(2) Uani 1 1 d U
H23 H 0.1633 -0.0263 0.5036 0.051 Uiso 1 1 calc R
C24 C 0.1287(3) 0.0395(8) 0.4381(4) 0.035(2) Uani 1 1 d U
C25 C 0.1200(3) 0.1369(8) 0.4076(4) 0.037(2) Uani 1 1 d U
C26 C 0.1023(3) -0.0512(8) 0.4188(4) 0.039(2) Uani 1 1 d U
C27 C 0.1024(3) -0.1573(9) 0.4428(5) 0.055(3) Uani 1 1 d U
H27 H 0.1206 -0.1742 0.4738 0.065 Uiso 1 1 calc R
C28 C 0.0758(3) -0.2374(11) 0.4210(5) 0.063(3) Uani 1 1 d U
H28 H 0.0756 -0.3090 0.4371 0.075 Uiso 1 1 calc R
C29 C 0.0491(3) -0.2114(9) 0.3747(4) 0.052(3) Uani 1 1 d U
H29 H 0.0307 -0.2644 0.3587 0.062 Uiso 1 1 calc R
C30 C 0.0509(3) -0.1030(8) 0.3532(4) 0.041(2) Uani 1 1 d U
H30 H 0.0335 -0.0851 0.3216 0.049 Uiso 1 1 calc R
C31 C 0.0442(3) 0.2095(8) 0.4373(4) 0.043(2) Uani 1 1 d U
H31 H 0.0680 0.2006 0.4597 0.052 Uiso 1 1 calc R
C32 C 0.0167(3) 0.2463(9) 0.4573(4) 0.046(2) Uani 1 1 d U
H32 H 0.0216 0.2577 0.4934 0.055 Uiso 1 1 calc R
C33 C -0.0183(3) 0.2676(8) 0.4259(4) 0.041(2) Uani 1 1 d U
H33 H -0.0366 0.2991 0.4397 0.049 Uiso 1 1 calc R
C34 C -0.0257(3) 0.2413(8) 0.3733(4) 0.035(2) Uani 1 1 d U
H34 H -0.0493 0.2543 0.3506 0.043 Uiso 1 1 calc R
C35 C 0.0022(3) 0.1957(7) 0.3549(3) 0.0291(18) Uani 1 1 d U
C36 C -0.0018(3) 0.1631(7) 0.3001(3) 0.032(2) Uani 1 1 d U
C37 C 0.0342(3) 0.1401(8) 0.2399(4) 0.039(2) Uani 1 1 d U
C38 C 0.0708(3) 0.1046(8) 0.2382(4) 0.037(2) Uani 1 1 d U
C39 C 0.0811(3) 0.0631(9) 0.1944(4) 0.046(2) Uani 1 1 d U
H39 H 0.0631 0.0573 0.1623 0.056 Uiso 1 1 calc R
C40 C 0.1168(3) 0.0308(10) 0.1973(5) 0.051(2) Uani 1 1 d U
H40 H 0.1234 0.0054 0.1677 0.062 Uiso 1 1 calc R
C41 C 0.1419(3) 0.0368(10) 0.2443(5) 0.051(2) Uani 1 1 d U
H41 H 0.1667 0.0186 0.2475 0.062 Uiso 1 1 calc R
C42 C 0.1308(3) 0.0704(9) 0.2880(4) 0.045(2) Uani 1 1 d U
H42 H 0.1486 0.0696 0.3204 0.054 Uiso 1 1 calc R
C43 C 0.1018(3) 0.6869(9) 0.1876(4) 0.048(2) Uani 1 1 d U
C44 C 0.0864(3) 0.7476(10) 0.2230(4) 0.054(3) Uani 1 1 d U
H44 H 0.0610 0.7625 0.2130 0.065 Uiso 1 1 calc R
C45 C 0.1071(4) 0.7863(10) 0.2715(5) 0.063(3) Uani 1 1 d U
H45 H 0.0960 0.8262 0.2938 0.076 Uiso 1 1 calc R
C46 C 0.1444(4) 0.7643(11) 0.2858(5) 0.072(3) Uani 1 1 d U
H46 H 0.1590 0.7930 0.3177 0.086 Uiso 1 1 calc R
C47 C 0.1606(4) 0.7028(12) 0.2554(5) 0.074(3) Uani 1 1 d U
H47 H 0.1858 0.6842 0.2671 0.089 Uiso 1 1 calc R
C48 C 0.1394(3) 0.6665(10) 0.2058(5) 0.063(3) Uani 1 1 d U
H48 H 0.1512 0.6269 0.1842 0.076 Uiso 1 1 calc R
C49 C 0.0985(3) 0.5578(10) 0.1027(5) 0.053(2) Uani 1 1 d U
C50 C 0.1084(4) 0.4553(11) 0.1293(6) 0.072(3) Uani 1 1 d U
H50 H 0.1044 0.4463 0.1624 0.086 Uiso 1 1 calc R
C51 C 0.1240(4) 0.3651(13) 0.1082(6) 0.084(3) Uani 1 1 d U
H51 H 0.1312 0.2973 0.1273 0.101 Uiso 1 1 calc R
C52 C 0.1287(4) 0.3774(13) 0.0589(6) 0.081(3) Uani 1 1 d U
H52 H 0.1394 0.3178 0.0443 0.098 Uiso 1 1 calc R
C53 C 0.1178(4) 0.4755(12) 0.0312(6) 0.071(3) Uani 1 1 d U
H53 H 0.1205 0.4824 -0.0027 0.085 Uiso 1 1 calc R
C54 C 0.1024(3) 0.5666(11) 0.0532(5) 0.061(3) Uani 1 1 d U
H54 H 0.0949 0.6338 0.0338 0.073 Uiso 1 1 calc R
C55 C 0.0371(3) 0.5927(9) 0.1282(4) 0.047(2) Uani 1 1 d U
C56 C 0.0266(3) 0.5582(9) 0.1712(4) 0.051(3) Uani 1 1 d U
H56 H 0.0427 0.5703 0.2045 0.061 Uiso 1 1 calc R
C57 C -0.0076(3) 0.5054(10) 0.1670(5) 0.052(3) Uani 1 1 d U
H57 H -0.0139 0.4829 0.1973 0.062 Uiso 1 1 calc R
C58 C -0.0323(4) 0.4859(10) 0.1182(5) 0.062(3) Uani 1 1 d U
H58 H -0.0552 0.4503 0.1152 0.074 Uiso 1 1 calc R
C59 C -0.0221(3) 0.5202(10) 0.0747(5) 0.057(3) Uani 1 1 d U
H59 H -0.0384 0.5102 0.0413 0.068 Uiso 1 1 calc R
C60 C 0.0123(3) 0.5700(9) 0.0804(4) 0.052(3) Uani 1 1 d U
H60 H 0.0192 0.5892 0.0500 0.062 Uiso 1 1 calc R
C61 C 0.0705(3) 0.7794(9) 0.0987(4) 0.051(3) Uani 1 1 d U
C62 C 0.0379(3) 0.8372(9) 0.0891(4) 0.052(3) Uani 1 1 d U
H62 H 0.0179 0.8017 0.0976 0.063 Uiso 1 1 calc R
C63 C 0.0327(4) 0.9469(10) 0.0670(4) 0.060(3) Uani 1 1 d U
H63 H 0.0102 0.9857 0.0631 0.072 Uiso 1 1 calc R
C64 C 0.0609(4) 0.9974(12) 0.0512(5) 0.072(3) Uani 1 1 d U
H64 H 0.0574 1.0680 0.0336 0.086 Uiso 1 1 calc R
C65 C 0.0939(4) 0.9425(12) 0.0618(5) 0.074(3) Uani 1 1 d U
H65 H 0.1139 0.9788 0.0534 0.089 Uiso 1 1 calc R
C66 C 0.0991(4) 0.8336(11) 0.0846(5) 0.066(3) Uani 1 1 d U
H66 H 0.1222 0.7971 0.0905 0.080 Uiso 1 1 calc R
B1 B 0.0770(4) 0.6534(11) 0.1309(5) 0.048(2) Uani 1 1 d U

loop_
_atom_site_aniso_label
_atom_site_aniso_U_11
_atom_site_aniso_U_22
_atom_site_aniso_U_33
_atom_site_aniso_U_23
_atom_site_aniso_U_13
_atom_site_aniso_U_12
Ru1 0.0395(5) 0.0269(4) 0.0293(4) -0.0023(4) -0.0108(3) 0.0004(4)
N1 0.051(4) 0.047(4) 0.057(4) -0.007(4) -0.021(4) 0.001(4)
N2 0.042(4) 0.030(4) 0.035(4) -0.002(3) -0.008(3) -0.004(3)
N3 0.040(4) 0.031(4) 0.038(4) -0.001(3) -0.004(3) 0.000(3)
N4 0.036(4) 0.029(3) 0.018(3) 0.000(3) 0.017(3) 0.007(3)
N5 0.051(4) 0.035(4) 0.031(4) 0.000(3) 0.002(3) -0.002(4)
N6 0.037(4) 0.025(3) 0.039(4) -0.003(3) -0.002(3) -0.001(3)
C1 0.051(4) 0.051(4) 0.056(4) -0.005(4) -0.009(4) 0.003(4)
C2 0.058(5) 0.063(5) 0.073(5) -0.014(5) -0.009(5) 0.007(5)
C3 0.065(5) 0.069(5) 0.079(5) -0.025(5) -0.004(5) 0.010(5)
C4 0.069(5) 0.068(5) 0.077(5) -0.023(5) 0.000(5) 0.004(5)
C5 0.052(5) 0.058(5) 0.063(5) -0.012(4) -0.006(4) 0.008(4)
C6 0.041(5) 0.052(5) 0.057(5) -0.003(4) -0.006(4) 0.007(4)
C7 0.093(9) 0.087(9) 0.105(10) -0.045(8) -0.002(8) 0.000(8)
C8 0.065(5) 0.049(4) 0.065(5) -0.005(4) -0.018(4) 0.007(4)
C9 0.084(6) 0.066(5) 0.075(5) 0.001(5) -0.013(5) 0.025(5)
C10 0.083(6) 0.065(5) 0.081(6) 0.004(5) -0.015(5) 0.021(5)
C11 0.068(5) 0.067(5) 0.085(6) -0.003(5) -0.010(5) 0.013(5)
C12 0.064(5) 0.067(5) 0.076(5) -0.006(5) -0.011(5) 0.004(5)
C13 0.061(5) 0.061(5) 0.071(5) -0.005(5) -0.017(5) 0.003(5)
C14 0.084(9) 0.079(9) 0.118(10) -0.013(8) -0.020(8) 0.012(8)
C15 0.046(5) 0.025(4) 0.050(5) 0.003(4) 0.001(4) -0.002(4)
C16 0.062(5) 0.044(5) 0.066(5) 0.013(4) -0.003(4) -0.003(4)
C17 0.064(5) 0.043(5) 0.072(5) 0.006(4) -0.009(5) -0.010(4)
C18 0.057(5) 0.040(4) 0.058(5) 0.007(4) -0.007(4) -0.004(4)
C19 0.043(4) 0.025(4) 0.044(4) -0.002(3) -0.006(4) -0.001(3)
C20 0.039(4) 0.025(4) 0.042(4) 0.003(3) -0.004(3) 0.002(3)
C21 0.046(4) 0.030(4) 0.035(4) -0.003(4) -0.010(4) -0.004(4)
C22 0.048(4) 0.035(4) 0.041(4) 0.004(4) -0.010(4) -0.005(4)
C23 0.046(4) 0.031(4) 0.043(4) 0.002(4) -0.002(4) 0.005(4)
C24 0.037(4) 0.030(4) 0.035(4) 0.000(3) 0.006(3) 0.001(3)
C25 0.036(4) 0.024(4) 0.043(4) 0.002(4) -0.001(4) -0.001(4)
C26 0.042(4) 0.029(4) 0.040(4) -0.004(3) 0.001(3) 0.003(3)
C27 0.055(5) 0.042(4) 0.060(5) 0.008(4) 0.004(4) -0.004(4)
C28 0.062(5) 0.049(5) 0.068(5) 0.002(4) 0.002(4) -0.012(4)
C29 0.055(5) 0.042(5) 0.057(5) 0.001(4) 0.012(4) -0.012(4)
C30 0.044(4) 0.035(4) 0.043(4) -0.006(4) 0.010(4) -0.003(4)
C31 0.057(5) 0.035(4) 0.034(4) 0.004(4) 0.006(4) -0.003(4)
C32 0.063(5) 0.036(4) 0.037(4) 0.002(4) 0.011(4) -0.008(4)
C33 0.056(5) 0.031(4) 0.040(4) -0.004(4) 0.023(4) -0.005(4)
C34 0.049(5) 0.026(4) 0.032(4) -0.010(3) 0.012(4) -0.004(4)
C35 0.041(4) 0.023(3) 0.024(4) -0.004(3) 0.008(3) 0.004(3)
C36 0.043(4) 0.021(4) 0.026(4) -0.002(3) 0.000(3) -0.004(3)
C37 0.046(4) 0.033(4) 0.029(4) 0.001(4) -0.002(4) 0.002(4)
C38 0.038(4) 0.031(4) 0.037(4) -0.004(3) 0.001(3) -0.002(3)
C39 0.052(5) 0.039(4) 0.045(4) -0.005(4) 0.008(4) -0.003(4)
C40 0.042(5) 0.050(5) 0.063(5) -0.001(4) 0.015(4) 0.005(4)
C41 0.042(5) 0.050(5) 0.063(5) 0.000(4) 0.016(4) 0.010(4)
C42 0.039(4) 0.036(4) 0.053(5) 0.002(4) 0.000(4) -0.002(4)
C43 0.047(4) 0.042(4) 0.056(4) 0.013(4) 0.014(4) -0.013(4)
C44 0.059(5) 0.047(5) 0.054(5) 0.000(4) 0.010(4) -0.008(4)
C45 0.073(5) 0.049(5) 0.062(5) -0.006(4) 0.011(5) 0.000(5)
C46 0.081(6) 0.054(5) 0.067(5) -0.002(5) -0.002(5) -0.002(5)
C47 0.072(5) 0.062(5) 0.076(6) -0.005(5) -0.002(5) -0.001(5)
C48 0.061(5) 0.053(5) 0.068(5) -0.009(4) 0.004(5) -0.005(4)
C49 0.056(4) 0.050(4) 0.053(4) -0.010(4) 0.013(4) -0.002(4)
C50 0.070(5) 0.059(5) 0.078(5) -0.016(5) 0.007(5) 0.000(5)
C51 0.080(6) 0.073(6) 0.090(6) -0.014(5) 0.006(5) 0.003(5)
C52 0.077(6) 0.073(6) 0.087(6) -0.027(5) 0.009(5) 0.001(5)
C53 0.062(5) 0.080(6) 0.067(5) -0.022(5) 0.011(5) -0.001(5)
C54 0.056(5) 0.065(5) 0.056(5) -0.013(4) 0.006(4) -0.010(5)
C55 0.051(4) 0.039(4) 0.045(4) 0.003(4) 0.005(4) 0.004(4)
C56 0.053(5) 0.042(4) 0.050(5) 0.002(4) 0.002(4) 0.004(4)
C57 0.053(5) 0.049(5) 0.052(5) 0.004(4) 0.010(4) 0.002(4)
C58 0.061(5) 0.047(5) 0.069(5) -0.001(4) 0.002(5) 0.007(4)
C59 0.055(5) 0.046(5) 0.059(5) -0.003(4) -0.004(4) 0.005(4)
C60 0.057(5) 0.042(5) 0.048(5) -0.003(4) 0.001(4) 0.002(4)
C61 0.063(5) 0.043(5) 0.042(4) -0.010(4) 0.007(4) -0.014(4)
C62 0.070(5) 0.036(4) 0.045(5) -0.006(4) 0.007(4) -0.002(4)
C63 0.085(6) 0.046(5) 0.047(5) -0.009(4) 0.013(4) 0.003(5)
C64 0.095(6) 0.063(5) 0.057(5) -0.006(5) 0.020(5) -0.004(5)
C65 0.094(6) 0.067(5) 0.061(5) -0.004(5) 0.021(5) -0.010(5)
C66 0.077(5) 0.060(5) 0.059(5) -0.008(4) 0.013(5) -0.007(5)
B1 0.053(5) 0.043(4) 0.046(4) 0.010(4) 0.010(4) -0.007(4)

loop_
_atom_type_symbol
_atom_type_description
_atom_type_scat_dispersion_real
_atom_type_scat_dispersion_imag
_atom_type_scat_source
C C 0.0033 0.0016 'International Tables Vol C Tables 4.2.6.8 and 6.1.1.4'
H H 0.0000 0.0000 'International Tables Vol C Tables 4.2.6.8 and 6.1.1.4'
B B 0.0013 0.0007 'International Tables Vol C Tables 4.2.6.8 and 6.1.1.4'
N N 0.0061 0.0033 'International Tables Vol C Tables 4.2.6.8 and 6.1.1.4'
Ru Ru -1.2594 0.8363 'International Tables Vol C Tables 4.2.6.8 and 6.1.1.4'

loop_
_geom_angle_atom_site_label_1
_geom_angle_atom_site_label_2
_geom_angle_atom_site_label_3
_geom_angle
_geom_angle_site_symmetry_1
_geom_angle_site_symmetry_3
C25 Ru1 N5 178.4(4) . .
C25 Ru1 N4 99.6(4) . .
N5 Ru1 N4 78.8(3) . .
C25 Ru1 N6 103.7(4) . .
N5 Ru1 N6 78.0(3) . .
N4 Ru1 N6 156.8(3) . .
C25 Ru1 N3 77.0(3) . .
N5 Ru1 N3 102.8(3) . .
N4 Ru1 N3 89.0(3) . .
N6 Ru1 N3 95.6(3) . .
C25 Ru1 N2 78.4(3) . .
N5 Ru1 N2 101.8(3) . .
N4 Ru1 N2 97.8(3) . .
N6 Ru1 N2 87.4(3) . .
N3 Ru1 N2 155.3(3) . .
C1 N1 C22 119.7(9) . .
C1 N1 C8 119.4(9) . .
C22 N1 C8 119.1(9) . .
C15 N2 C19 118.6(9) . .
C15 N2 Ru1 126.1(7) . .
C19 N2 Ru1 115.3(6) . .
C30 N3 C26 117.8(9) . .
C30 N3 Ru1 125.7(7) . .
C26 N3 Ru1 116.4(6) . .
C31 N4 C35 116.7(8) . .
C31 N4 Ru1 127.1(7) . .
C35 N4 Ru1 116.1(5) . .
C37 N5 C36 123.1(8) . .
C37 N5 Ru1 118.8(7) . .
C36 N5 Ru1 118.0(6) . .
C42 N6 C38 116.4(9) . .
C42 N6 Ru1 127.4(7) . .
C38 N6 Ru1 116.1(7) . .
C2 C1 N1 119.8(11) . .
C2 C1 C6 117.2(11) . .
N1 C1 C6 123.0(10) . .
C3 C2 C1 120.3(13) . .
C3 C2 H2 119.9 . .
C1 C2 H2 119.9 . .
C4 C3 C2 122.0(13) . .
C4 C3 H3 119.0 . .
C2 C3 H3 119.0 . .
C3 C4 C5 118.2(12) . .
C3 C4 C7 123.7(13) . .
C5 C4 C7 117.4(13) . .
C6 C5 C4 119.7(12) . .
C6 C5 H5 120.1 . .
C4 C5 H5 120.1 . .
C5 C6 C1 121.6(11) . .
C5 C6 H6 119.2 . .
C1 C6 H6 119.2 . .
C4 C7 H7A 109.5 . .
C4 C7 H7B 109.5 . .
H7A C7 H7B 109.5 . .
C4 C7 H7C 109.5 . .
H7A C7 H7C 109.5 . .
H7B C7 H7C 109.5 . .
C13 C8 C9 121.0(13) . .
C13 C8 N1 119.6(12) . .
C9 C8 N1 119.1(14) . .
C8 C9 C10 116.1(16) . .
C8 C9 H9 122.0 . .
C10 C9 H9 122.0 . .
C11 C10 C9 124.4(15) . .
C11 C10 H10 117.8 . .
C9 C10 H10 117.8 . .
C10 C11 C12 118.8(14) . .
C10 C11 C14 123.1(15) . .
C12 C11 C14 118.1(16) . .
C11 C12 C13 118.8(15) . .
C11 C12 H12 120.6 . .
C13 C12 H12 120.6 . .
C8 C13 C12 120.9(14) . .
C8 C13 H13 119.6 . .
C12 C13 H13 119.6 . .
C11 C14 H14A 109.5 . .
C11 C14 H14B 109.5 . .
H14A C14 H14B 109.5 . .
C11 C14 H14C 109.5 . .
H14A C14 H14C 109.5 . .
H14B C14 H14C 109.5 . .
N2 C15 C16 123.6(10) . .
N2 C15 H15 118.2 . .
C16 C15 H15 118.2 . .
C17 C16 C15 118.4(11) . .
C17 C16 H16 120.8 . .
C15 C16 H16 120.8 . .
C16 C17 C18 119.1(11) . .
C16 C17 H17 120.4 . .
C18 C17 H17 120.4 . .
C17 C18 C19 118.6(10) . .
C17 C18 H18 120.7 . .
C19 C18 H18 120.7 . .
N2 C19 C18 121.4(9) . .
N2 C19 C20 113.9(8) . .
C18 C19 C20 124.7(9) . .
C21 C20 C25 122.3(9) . .
C21 C20 C19 125.1(9) . .
C25 C20 C19 112.2(8) . .
C20 C21 C22 118.5(9) . .
C20 C21 H21 120.7 . .
C22 C21 H21 120.7 . .
C23 C22 C21 119.2(9) . .
C23 C22 N1 118.7(9) . .
C21 C22 N1 122.1(9) . .
C24 C23 C22 120.7(9) . .
C24 C23 H23 119.6 . .
C22 C23 H23 119.6 . .
C25 C24 C23 120.5(9) . .
C25 C24 C26 111.3(8) . .
C23 C24 C26 128.1(9) . .
C24 C25 C20 118.5(8) . .
C24 C25 Ru1 121.4(7) . .
C20 C25 Ru1 119.7(7) . .
N3 C26 C27 121.6(9) . .
N3 C26 C24 113.6(8) . .
C27 C26 C24 124.8(9) . .
C28 C27 C26 119.8(11) . .
C28 C27 H27 120.1 . .
C26 C27 H27 120.1 . .
C27 C28 C29 119.5(11) . .
C27 C28 H28 120.3 . .
C29 C28 H28 120.3 . .
C28 C29 C30 117.0(10) . .
C28 C29 H29 121.5 . .
C30 C29 H29 121.5 . .
N3 C30 C29 124.3(10) . .
N3 C30 H30 117.9 . .
C29 C30 H30 117.9 . .
C32 C31 N4 121.9(10) . .
C32 C31 H31 119.0 . .
N4 C31 H31 119.0 . .
C31 C32 C33 121.7(10) . .
C31 C32 H32 119.1 . .
C33 C32 H32 119.1 . .
C32 C33 C34 118.1(10) . .
C32 C33 H33 121.0 . .
C34 C33 H33 121.0 . .
C35 C34 C33 118.7(10) . .
C35 C34 H34 120.7 . .
C33 C34 H34 120.7 . .
C34 C35 N4 122.4(8) . .
C34 C35 C36 124.6(8) . .
N4 C35 C36 112.8(8) . .
N5 C36 C37 117.9(8) . 2
N5 C36 C35 112.9(8) . .
C37 C36 C35 129.1(9) 2 .
N5 C37 C36 115.4(9) . 2
N5 C37 C38 113.0(8) . .
C36 C37 C38 131.6(9) 2 .
N6 C38 C39 119.6(9) . .
N6 C38 C37 113.4(9) . .
C39 C38 C37 126.8(9) . .
C40 C39 C38 121.9(10) . .
C40 C39 H39 119.1 . .
C38 C39 H39 119.1 . .
C41 C40 C39 117.7(11) . .
C41 C40 H40 121.1 . .
C39 C40 H40 121.1 . .
C40 C41 C42 119.7(11) . .
C40 C41 H41 120.1 . .
C42 C41 H41 120.1 . .
N6 C42 C41 124.5(10) . .
N6 C42 H42 117.8 . .
C41 C42 H42 117.8 . .
C48 C43 C44 114.4(11) . .
C48 C43 B1 124.6(12) . .
C44 C43 B1 120.9(10) . .
C45 C44 C43 123.5(12) . .
C45 C44 H44 118.2 . .
C43 C44 H44 118.2 . .
C46 C45 C44 118.0(13) . .
C46 C45 H45 121.0 . .
C44 C45 H45 121.0 . .
C47 C46 C45 121.8(13) . .
C47 C46 H46 119.1 . .
C45 C46 H46 119.1 . .
C46 C47 C48 119.4(13) . .
C46 C47 H47 120.3 . .
C48 C47 H47 120.3 . .
C43 C48 C47 122.7(13) . .
C43 C48 H48 118.6 . .
C47 C48 H48 118.6 . .
C54 C49 C50 118.1(12) . .
C54 C49 B1 125.1(11) . .
C50 C49 B1 116.2(11) . .
C49 C50 C51 121.9(15) . .
C49 C50 H50 119.1 . .
C51 C50 H50 119.1 . .
C52 C51 C50 118.8(15) . .
C52 C51 H51 120.6 . .
C50 C51 H51 120.6 . .
C53 C52 C51 120.4(15) . .
C53 C52 H52 119.8 . .
C51 C52 H52 119.8 . .
C52 C53 C54 120.2(14) . .
C52 C53 H53 119.9 . .
C54 C53 H53 119.9 . .
C49 C54 C53 120.5(13) . .
C49 C54 H54 119.8 . .
C53 C54 H54 119.8 . .
C56 C55 C60 115.9(11) . .
C56 C55 B1 124.0(10) . .
C60 C55 B1 120.1(11) . .
C55 C56 C57 121.9(11) . .
C55 C56 H56 119.1 . .
C57 C56 H56 119.1 . .
C58 C57 C56 120.8(12) . .
C58 C57 H57 119.6 . .
C56 C57 H57 119.6 . .
C59 C58 C57 118.0(12) . .
C59 C58 H58 121.0 . .
C57 C58 H58 121.0 . .
C58 C59 C60 119.7(11) . .
C58 C59 H59 120.2 . .
C60 C59 H59 120.2 . .
C55 C60 C59 123.7(12) . .
C55 C60 H60 118.1 . .
C59 C60 H60 118.1 . .
C62 C61 C66 116.8(11) . .
C62 C61 B1 121.8(11) . .
C66 C61 B1 121.2(11) . .
C61 C62 C63 123.2(12) . .
C61 C62 H62 118.4 . .
C63 C62 H62 118.4 . .
C64 C63 C62 119.2(13) . .
C64 C63 H63 120.4 . .
C62 C63 H63 120.4 . .
C65 C64 C63 118.3(14) . .
C65 C64 H64 120.9 . .
C63 C64 H64 120.9 . .
C64 C65 C66 122.0(15) . .
C64 C65 H65 119.0 . .
C66 C65 H65 119.0 . .
C61 C66 C65 120.2(14) . .
C61 C66 H66 119.9 . .
C65 C66 H66 119.9 . .
C43 B1 C55 116.0(10) . .
C43 B1 C49 111.1(10) . .
C55 B1 C49 104.0(9) . .
C43 B1 C61 103.6(9) . .
C55 B1 C61 110.4(9) . .
C49 B1 C61 112.0(10) . .

loop_
_geom_bond_atom_site_label_1
_geom_bond_atom_site_label_2
_geom_bond_distance
_geom_bond_site_symmetry_2
Ru1 C25 1.959(9) .
Ru1 N5 2.022(8) .
Ru1 N4 2.049(7) .
Ru1 N6 2.058(9) .
Ru1 N3 2.090(8) .
Ru1 N2 2.115(8) .
N1 C1 1.424(14) .
N1 C22 1.427(12) .
N1 C8 1.446(15) .
N2 C15 1.323(12) .
N2 C19 1.363(12) .
N3 C30 1.351(12) .
N3 C26 1.374(12) .
N4 C31 1.371(12) .
N4 C35 1.407(11) .
N5 C37 1.366(12) .
N5 C36 1.369(13) .
N6 C42 1.358(13) .
N6 C38 1.403(12) .
C1 C2 1.423(16) .
C1 C6 1.434(16) .
C2 C3 1.392(17) .
C2 H2 0.9500 .
C3 C4 1.378(18) .
C3 H3 0.9500 .
C4 C5 1.439(17) .
C4 C7 1.546(18) .
C5 C6 1.381(16) .
C5 H5 0.9500 .
C6 H6 0.9500 .
C7 H7A 0.9800 .
C7 H7B 0.9800 .
C7 H7C 0.9800 .
C8 C13 1.38(2) .
C8 C9 1.403(18) .
C9 C10 1.417(19) .
C9 H9 0.9500 .
C10 C11 1.35(2) .
C10 H10 0.9500 .
C11 C12 1.41(2) .
C11 C14 1.52(2) .
C12 C13 1.413(18) .
C12 H12 0.9500 .
C13 H13 0.9500 .
C14 H14A 0.9800 .
C14 H14B 0.9800 .
C14 H14C 0.9800 .
C15 C16 1.391(15) .
C15 H15 0.9500 .
C16 C17 1.389(16) .
C16 H16 0.9500 .
C17 C18 1.393(16) .
C17 H17 0.9500 .
C18 C19 1.407(14) .
C18 H18 0.9500 .
C19 C20 1.494(13) .
C20 C21 1.403(13) .
C20 C25 1.405(13) .
C21 C22 1.424(14) .
C21 H21 0.9500 .
C22 C23 1.411(14) .
C23 C24 1.405(13) .
C23 H23 0.9500 .
C24 C25 1.399(13) .
C24 C26 1.463(13) .
C26 C27 1.408(14) .
C27 C28 1.394(15) .
C27 H27 0.9500 .
C28 C29 1.412(16) .
C28 H28 0.9500 .
C29 C30 1.413(15) .
C29 H29 0.9500 .
C30 H30 0.9500 .
C31 C32 1.370(15) .
C31 H31 0.9500 .
C32 C33 1.393(15) .
C32 H32 0.9500 .
C33 C34 1.403(13) .
C33 H33 0.9500 .
C34 C35 1.397(13) .
C34 H34 0.9500 .
C35 C36 1.494(12) .
C36 C37 1.424(13) 2
C37 C36 1.424(13) 2
C37 C38 1.471(14) .
C38 C39 1.427(14) .
C39 C40 1.392(15) .
C39 H39 0.9500 .
C40 C41 1.364(15) .
C40 H40 0.9500 .
C41 C42 1.411(16) .
C41 H41 0.9500 .
C42 H42 0.9500 .
C43 C48 1.404(16) .
C43 C44 1.436(16) .
C43 B1 1.612(17) .
C44 C45 1.407(16) .
C44 H44 0.9500 .
C45 C46 1.390(18) .
C45 H45 0.9500 .
C46 C47 1.361(19) .
C46 H46 0.9500 .
C47 C48 1.426(17) .
C47 H47 0.9500 .
C48 H48 0.9500 .
C49 C54 1.387(17) .
C49 C50 1.403(17) .
C49 B1 1.690(18) .
C50 C51 1.410(19) .
C50 H50 0.9500 .
C51 C52 1.40(2) .
C51 H51 0.9500 .
C52 C53 1.377(19) .
C52 H52 0.9500 .
C53 C54 1.428(18) .
C53 H53 0.9500 .
C54 H54 0.9500 .
C55 C56 1.387(16) .
C55 C60 1.402(15) .
C55 B1 1.662(17) .
C56 C57 1.417(16) .
C56 H56 0.9500 .
C57 C58 1.413(16) .
C57 H57 0.9500 .
C58 C59 1.391(17) .
C58 H58 0.9500 .
C59 C60 1.406(16) .
C59 H59 0.9500 .
C60 H60 0.9500 .
C61 C62 1.378(16) .
C61 C66 1.403(17) .
C61 B1 1.705(17) .
C62 C63 1.415(16) .
C62 H62 0.9500 .
C63 C64 1.392(18) .
C63 H63 0.9500 .
C64 C65 1.374(19) .
C64 H64 0.9500 .
C65 C66 1.415(18) .
C65 H65 0.9500 .
C66 H66 0.9500 .

loop_
_geom_torsion_atom_site_label_1
_geom_torsion_atom_site_label_2
_geom_torsion_atom_site_label_3
_geom_torsion_atom_site_label_4
_geom_torsion
_geom_torsion_site_symmetry_1
_geom_torsion_site_symmetry_4
C25 Ru1 N2 C15 172.9(10) . .
N5 Ru1 N2 C15 -8.7(10) . .
N4 Ru1 N2 C15 -88.9(10) . .
N6 Ru1 N2 C15 68.4(10) . .
N3 Ru1 N2 C15 166.2(9) . .
C25 Ru1 N2 C19 -3.7(8) . .
N5 Ru1 N2 C19 174.6(8) . .
N4 Ru1 N2 C19 94.5(8) . .
N6 Ru1 N2 C19 -108.3(8) . .
N3 Ru1 N2 C19 -10.4(13) . .
C25 Ru1 N3 C30 -178.9(10) . .
N5 Ru1 N3 C30 2.8(9) . .
N4 Ru1 N3 C30 81.1(9) . .
N6 Ru1 N3 C30 -76.1(9) . .
N2 Ru1 N3 C30 -172.2(8) . .
C25 Ru1 N3 C26 4.4(8) . .
N5 Ru1 N3 C26 -173.9(7) . .
N4 Ru1 N3 C26 -95.6(8) . .
N6 Ru1 N3 C26 107.1(8) . .
N2 Ru1 N3 C26 11.1(13) . .
C25 Ru1 N4 C31 4.8(8) . .
N5 Ru1 N4 C31 -175.3(8) . .
N6 Ru1 N4 C31 -176.4(8) . .
N3 Ru1 N4 C31 81.5(8) . .
N2 Ru1 N4 C31 -74.7(8) . .
C25 Ru1 N4 C35 -178.9(6) . .
N5 Ru1 N4 C35 0.9(6) . .
N6 Ru1 N4 C35 -0.2(11) . .
N3 Ru1 N4 C35 -102.3(6) . .
N2 Ru1 N4 C35 101.5(6) . .
C25 Ru1 N5 C37 178(100) . .
N4 Ru1 N5 C37 174.0(8) . .
N6 Ru1 N5 C37 -6.5(7) . .
N3 Ru1 N5 C37 -99.6(8) . .
N2 Ru1 N5 C37 78.2(8) . .
C25 Ru1 N5 C36 -4(13) . .
N4 Ru1 N5 C36 -8.2(7) . .
N6 Ru1 N5 C36 171.3(7) . .
N3 Ru1 N5 C36 78.2(7) . .
N2 Ru1 N5 C36 -104.0(7) . .
C25 Ru1 N6 C42 5.5(9) . .
N5 Ru1 N6 C42 -174.3(9) . .
N4 Ru1 N6 C42 -173.2(8) . .
N3 Ru1 N6 C42 -72.5(8) . .
N2 Ru1 N6 C42 83.0(8) . .
C25 Ru1 N6 C38 -178.5(7) . .
N5 Ru1 N6 C38 1.6(6) . .
N4 Ru1 N6 C38 2.7(12) . .
N3 Ru1 N6 C38 103.5(7) . .
N2 Ru1 N6 C38 -101.1(7) . .
C22 N1 C1 C2 -148.3(12) . .
C8 N1 C1 C2 16.2(19) . .
C22 N1 C1 C6 30.9(19) . .
C8 N1 C1 C6 -164.6(13) . .
N1 C1 C2 C3 179.0(13) . .
C6 C1 C2 C3 0(2) . .
C1 C2 C3 C4 -7(2) . .
C2 C3 C4 C5 12(2) . .
C2 C3 C4 C7 -178.0(16) . .
C3 C4 C5 C6 -10(2) . .
C7 C4 C5 C6 179.8(14) . .
C4 C5 C6 C1 3(2) . .
C2 C1 C6 C5 2(2) . .
N1 C1 C6 C5 -176.7(12) . .
C1 N1 C8 C13 -116.3(14) . .
C22 N1 C8 C13 48.3(17) . .
C1 N1 C8 C9 69.8(17) . .
C22 N1 C8 C9 -125.6(13) . .
C13 C8 C9 C10 3(2) . .
N1 C8 C9 C10 176.6(12) . .
C8 C9 C10 C11 -2(2) . .
C9 C10 C11 C12 2(2) . .
C9 C10 C11 C14 -179.7(14) . .
C10 C11 C12 C13 -3(2) . .
C14 C11 C12 C13 178.9(12) . .
C9 C8 C13 C12 -4(2) . .
N1 C8 C13 C12 -177.6(11) . .
C11 C12 C13 C8 4(2) . .
C19 N2 C15 C16 -2.0(18) . .
Ru1 N2 C15 C16 -178.5(9) . .
N2 C15 C16 C17 2(2) . .
C15 C16 C17 C18 -3(2) . .
C16 C17 C18 C19 5(2) . .
C15 N2 C19 C18 3.7(17) . .
Ru1 N2 C19 C18 -179.3(9) . .
C15 N2 C19 C20 -176.5(10) . .
Ru1 N2 C19 C20 0.5(12) . .
C17 C18 C19 N2 -5.4(19) . .
C17 C18 C19 C20 174.8(12) . .
N2 C19 C20 C21 177.6(10) . .
C18 C19 C20 C21 -2.6(19) . .
N2 C19 C20 C25 4.7(14) . .
C18 C19 C20 C25 -175.6(11) . .
C25 C20 C21 C22 -4.3(17) . .
C19 C20 C21 C22 -176.5(11) . .
C20 C21 C22 C23 -0.2(17) . .
C20 C21 C22 N1 -179.9(11) . .
C1 N1 C22 C23 -144.1(12) . .
C8 N1 C22 C23 51.3(17) . .
C1 N1 C22 C21 35.6(18) . .
C8 N1 C22 C21 -129.0(13) . .
C21 C22 C23 C24 3.3(17) . .
N1 C22 C23 C24 -176.9(10) . .
C22 C23 C24 C25 -2.2(17) . .
C22 C23 C24 C26 -178.3(11) . .
C23 C24 C25 C20 -2.1(16) . .
C26 C24 C25 C20 174.6(9) . .
C23 C24 C25 Ru1 -175.1(8) . .
C26 C24 C25 Ru1 1.6(13) . .
C21 C20 C25 C24 5.4(17) . .
C19 C20 C25 C24 178.5(10) . .
C21 C20 C25 Ru1 178.5(9) . .
C19 C20 C25 Ru1 -8.3(13) . .
N5 Ru1 C25 C24 79(12) . .
N4 Ru1 C25 C24 83.5(9) . .
N6 Ru1 C25 C24 -95.9(9) . .
N3 Ru1 C25 C24 -3.2(8) . .
N2 Ru1 C25 C24 179.7(10) . .
N5 Ru1 C25 C20 -94(12) . .
N4 Ru1 C25 C20 -89.4(9) . .
N6 Ru1 C25 C20 91.1(9) . .
N3 Ru1 C25 C20 -176.1(10) . .
N2 Ru1 C25 C20 6.7(9) . .
C30 N3 C26 C27 -3.1(16) . .
Ru1 N3 C26 C27 173.8(9) . .
C30 N3 C26 C24 178.2(9) . .
Ru1 N3 C26 C24 -4.9(12) . .
C25 C24 C26 N3 2.3(13) . .
C23 C24 C26 N3 178.6(10) . .
C25 C24 C26 C27 -176.4(11) . .
C23 C24 C26 C27 -0.1(18) . .
N3 C26 C27 C28 1.3(18) . .
C24 C26 C27 C28 179.9(11) . .
C26 C27 C28 C29 0(2) . .
C27 C28 C29 C30 -0.5(19) . .
C26 N3 C30 C29 3.3(16) . .
Ru1 N3 C30 C29 -173.4(9) . .
C28 C29 C30 N3 -1.5(18) . .
C35 N4 C31 C32 -2.3(14) . .
Ru1 N4 C31 C32 173.9(7) . .
N4 C31 C32 C33 -4.0(16) . .
C31 C32 C33 C34 5.2(15) . .
C32 C33 C34 C35 -0.3(14) . .
C33 C34 C35 N4 -6.1(14) . .
C33 C34 C35 C36 179.6(9) . .
C31 N4 C35 C34 7.3(13) . .
Ru1 N4 C35 C34 -169.3(7) . .
C31 N4 C35 C36 -177.8(8) . .
Ru1 N4 C35 C36 5.6(9) . .
C37 N5 C36 C37 13.2(12) . 2
Ru1 N5 C36 C37 -164.5(7) . 2
C37 N5 C36 C35 -168.9(9) . .
Ru1 N5 C36 C35 13.4(10) . .
C34 C35 C36 N5 162.8(9) . .
N4 C35 C36 N5 -12.0(11) . .
C34 C35 C36 C37 -19.6(15) . 2
N4 C35 C36 C37 165.6(9) . 2
C36 N5 C37 C36 11.3(13) . 2
Ru1 N5 C37 C36 -171.0(6) . 2
C36 N5 C37 C38 -167.9(9) . .
Ru1 N5 C37 C38 9.8(11) . .
C42 N6 C38 C39 5.0(13) . .
Ru1 N6 C38 C39 -171.5(7) . .
C42 N6 C38 C37 179.3(8) . .
Ru1 N6 C38 C37 2.9(10) . .
N5 C37 C38 N6 -7.9(12) . .
C36 C37 C38 N6 173.1(10) 2 .
N5 C37 C38 C39 165.9(10) . .
C36 C37 C38 C39 -13.1(18) 2 .
N6 C38 C39 C40 -5.9(16) . .
C37 C38 C39 C40 -179.4(10) . .
C38 C39 C40 C41 1.9(17) . .
C39 C40 C41 C42 2.7(17) . .
C38 N6 C42 C41 -0.5(15) . .
Ru1 N6 C42 C41 175.5(8) . .
C40 C41 C42 N6 -3.5(17) . .
C48 C43 C44 C45 1.4(17) . .
B1 C43 C44 C45 -175.3(11) . .
C43 C44 C45 C46 0.0(19) . .
C44 C45 C46 C47 -3(2) . .
C45 C46 C47 C48 5(2) . .
C44 C43 C48 C47 0.2(17) . .
B1 C43 C48 C47 176.7(12) . .
C46 C47 C48 C43 -3(2) . .
C54 C49 C50 C51 4(2) . .
B1 C49 C50 C51 175.2(12) . .
C49 C50 C51 C52 -2(2) . .
C50 C51 C52 C53 -1(2) . .
C51 C52 C53 C54 2(2) . .
C50 C49 C54 C53 -3.1(18) . .
B1 C49 C54 C53 -173.5(11) . .
C52 C53 C54 C49 0.4(19) . .
C60 C55 C56 C57 -1.3(16) . .
B1 C55 C56 C57 -179.1(10) . .
C55 C56 C57 C58 0.0(17) . .
C56 C57 C58 C59 -0.2(17) . .
C57 C58 C59 C60 1.6(17) . .
C56 C55 C60 C59 2.9(17) . .
B1 C55 C60 C59 -179.2(10) . .
C58 C59 C60 C55 -3.2(18) . .
C66 C61 C62 C63 -1.2(17) . .
B1 C61 C62 C63 173.5(10) . .
C61 C62 C63 C64 4.1(17) . .
C62 C63 C64 C65 -5.6(18) . .
C63 C64 C65 C66 5(2) . .
C62 C61 C66 C65 0.0(17) . .
B1 C61 C66 C65 -174.7(11) . .
C64 C65 C66 C61 -2(2) . .
C48 C43 B1 C55 135.3(12) . .
C44 C43 B1 C55 -48.4(14) . .
C48 C43 B1 C49 16.8(15) . .
C44 C43 B1 C49 -166.8(10) . .
C48 C43 B1 C61 -103.5(13) . .
C44 C43 B1 C61 72.8(13) . .
C56 C55 B1 C43 -8.0(16) . .
C60 C55 B1 C43 174.2(10) . .
C56 C55 B1 C49 114.2(12) . .
C60 C55 B1 C49 -63.5(12) . .
C56 C55 B1 C61 -125.5(11) . .
C60 C55 B1 C61 56.8(14) . .
C54 C49 B1 C43 -130.8(12) . .
C50 C49 B1 C43 58.6(14) . .
C54 C49 B1 C55 103.7(13) . .
C50 C49 B1 C55 -66.9(13) . .
C54 C49 B1 C61 -15.5(16) . .
C50 C49 B1 C61 173.9(10) . .
C62 C61 B1 C43 -103.9(12) . .
C66 C61 B1 C43 70.6(13) . .
C62 C61 B1 C55 21.0(14) . .
C66 C61 B1 C55 -164.5(10) . .
C62 C61 B1 C49 136.3(11) . .
C66 C61 B1 C49 -49.1(14) . .

loop_
_platon_squeeze_void_nr
_platon_squeeze_void_average_x
_platon_squeeze_void_average_y
_platon_squeeze_void_average_z
_platon_squeeze_void_volume
_platon_squeeze_void_count_electrons
_platon_squeeze_void_content
1 0.250 0.110 0.250 464 162 ' '
2 0.750 0.610 0.250 464 162 ' '
3 0.318 0.454 0.118 11 2 ' '
4 0.818 0.954 0.118 11 2 ' '
5 0.000 0.791 0.250 44 7 ' '
6 0.500 0.291 0.250 44 7 ' '
7 0.182 0.954 0.382 11 3 ' '
8 0.682 0.454 0.382 11 3 ' '
9 0.250 0.883 0.750 464 159 ' '
10 0.750 0.383 0.750 464 159 ' '
11 0.318 0.546 0.618 11 2 ' '
12 0.818 0.046 0.618 11 2 ' '
13 0.000 0.209 0.750 44 8 ' '
14 0.500 0.709 0.750 44 8 ' '
15 0.182 0.046 0.882 11 3 ' '
16 0.682 0.546 0.882 11 3 ' '
